data_7156939
loop_
_publ_author_name
'Houston, Sevan D.'
'Fahrenhorst-Jones, Tyler'
'Xing, Hui'
'Chalmers, Benjamin A.'
'Sykes, Melissa L.'
'Stok, Jeanette E.'
'Farfan Soto, Clementina'
'Burns, Jed M.'
'Bernhardt, Paul V.'
'De Voss, James J.'
'Boyle, Glen M.'
'Smith, Maree T.'
'Tsanaktsidis, John'
'Savage, G. Paul'
'Avery, Vicky M.'
'Williams, Craig M.'

_publ_section_title
;
 The cubane paradigm in bioactive molecule discovery: further scope,
 limitations and the cyclooctatetraene complement.
;
_journal_issue 28
_journal_name_full 'Organic &amp; biomolecular chemistry'
_journal_page_first 6790
_journal_page_last 6798
_journal_paper_doi 10.1039/c9ob01238a
_journal_volume 17
_journal_year 2019
_chemical_compound_source 'synthesis as described'
_chemical_formula_moiety 'C9 H7 Cl1 O2'
_chemical_formula_sum 'C9 H7 Cl O2'
_chemical_formula_weight 182.6
_space_group_IT_number 14
_space_group_name_Hall '-P 2ybc'
_space_group_name_H-M_alt 'P 1 21/c 1'
_symmetry_cell_setting monoclinic
_symmetry_Int_Tables_number 14
_symmetry_space_group_name_Hall '-P 2ybc'
_symmetry_space_group_name_H-M 'P 1 21/c 1'
_atom_sites_solution_hydrogens geom
_audit_conform_dict_location ftp://ftp.iucr.org/pub/cif_core.dic
_audit_conform_dict_name cif_core.dic
_audit_conform_dict_version 2.4.5
_audit_creation_date 2019-03-28T17:29:22-00:00
_audit_creation_method 'WinGX routine CIF_UPDATE'
_audit_update_record
;
2019-03-28 deposited with the CCDC.    2019-06-14 downloaded from the CCDC.
;
_cell_angle_alpha 90
_cell_angle_beta 98.979(8)
_cell_angle_gamma 90
_cell_formula_units_Z 4
_cell_length_a 5.6807(5)
_cell_length_b 11.3724(9)
_cell_length_c 11.9319(9)
_cell_measurement_reflns_used 1009
_cell_measurement_temperature 190(2)
_cell_measurement_theta_max 27.33
_cell_measurement_theta_min 3.89
_cell_measurement_wavelength 0.71073
_cell_volume 761.39(11)
_computing_cell_refinement 'CrysalisPro  Version 1.171.37.35 (Agilent Technologies, 2014)'
_computing_data_collection 'CrysalisPro  Version 1.171.37.35 (Agilent Technologies, 2014)'
_computing_data_reduction 'CrysalisPro  Version 1.171.37.35 (Agilent Technologies, 2014)'
_computing_molecular_graphics 'Ortep-3 for Windows (Farrugia, 1997)'
_computing_publication_material 'WinGX publication routines (Farrugia, 1999)'
_computing_structure_refinement 'SHELXL-2018/1 (Sheldrick, 2018)'
_computing_structure_solution 'SIR92 (Giacovazzo et al, 1993)'
_diffrn_ambient_temperature 190(2)
_diffrn_detector 'CCD plate'
_diffrn_detector_area_resol_mean 16.07
_diffrn_measured_fraction_theta_full 0.997
_diffrn_measured_fraction_theta_max 0.997
_diffrn_measurement_device '\k-geometry diffractometer'
_diffrn_measurement_device_type 'Agilent Technologies Xcalibur, Sapphire3, Gemini ultra'
_diffrn_measurement_method '\w scans'
_diffrn_orient_matrix_UB_11 -0.019999
_diffrn_orient_matrix_UB_12 -0.025842
_diffrn_orient_matrix_UB_13 -0.05476
_diffrn_orient_matrix_UB_21 0.076613
_diffrn_orient_matrix_UB_22 -0.047257
_diffrn_orient_matrix_UB_23 0.020243
_diffrn_orient_matrix_UB_31 -0.098388
_diffrn_orient_matrix_UB_32 -0.031511
_diffrn_orient_matrix_UB_33 0.014759
_diffrn_radiation_monochromator graphite
_diffrn_radiation_probe x-ray
_diffrn_radiation_type MoK\a
_diffrn_radiation_wavelength 0.71073
_diffrn_reflns_av_R_equivalents 0.0303
_diffrn_reflns_av_unetI/netI 0.0548
_diffrn_reflns_Laue_measured_fraction_full 0.997
_diffrn_reflns_Laue_measured_fraction_max 0.997
_diffrn_reflns_limit_h_max 6
_diffrn_reflns_limit_h_min -6
_diffrn_reflns_limit_k_max 13
_diffrn_reflns_limit_k_min -12
_diffrn_reflns_limit_l_max 14
_diffrn_reflns_limit_l_min -8
_diffrn_reflns_number 2553
_diffrn_reflns_point_group_measured_fraction_full 0.997
_diffrn_reflns_point_group_measured_fraction_max 0.997
_diffrn_reflns_reduction_process
;
 Scaled and merged with Sortav
 R.H. Blessing, (1987) Cryst. Rev. 1, 3-58
 R.H. Blessing, (1989) J. Appl. Cryst. 22, 396-397
;
_diffrn_reflns_theta_full 25
_diffrn_reflns_theta_max 25
_diffrn_reflns_theta_min 3.457
_diffrn_source 'Enhance (Mo) X-ray Source'
_diffrn_standards_number 0
_exptl_absorpt_coefficient_mu 0.447
_exptl_absorpt_correction_T_max 1
_exptl_absorpt_correction_T_min 0.986
_exptl_absorpt_correction_type multi-scan
_exptl_absorpt_process_details
;
        CrysAlisPro, Agilent Technologies,
        Version 1.171.37.35 (release 13-08-2014 CrysAlis171 .NET)
        (compiled Aug 13 2014,18:06:01)
        Empirical absorption correction using spherical harmonics,
        implemented in SCALE3 ABSPACK scaling algorithm.
        Empirical absorption correction using spherical harmonics,
        implemented in SCALE3 ABSPACK scaling algorithm.
;
_exptl_crystal_colour colourless
_exptl_crystal_density_diffrn 1.593
_exptl_crystal_density_method 'not measured'
_exptl_crystal_description prism
_exptl_crystal_F_000 376
_exptl_crystal_size_max 0.3
_exptl_crystal_size_mid 0.2
_exptl_crystal_size_min 0.2
_refine_diff_density_max 0.273
_refine_diff_density_min -0.343
_refine_diff_density_rms 0.061
_refine_ls_extinction_method none
_refine_ls_goodness_of_fit_ref 1.032
_refine_ls_hydrogen_treatment constr
_refine_ls_matrix_type full
_refine_ls_number_constraints 0
_refine_ls_number_parameters 110
_refine_ls_number_reflns 1335
_refine_ls_number_restraints 0
_refine_ls_restrained_S_all 1.032
_refine_ls_R_factor_all 0.054
_refine_ls_R_factor_gt 0.0407
_refine_ls_shift/su_max 0
_refine_ls_shift/su_mean 0
_refine_ls_structure_factor_coef Fsqd
_refine_ls_weighting_details 'w=1/[\s^2^(Fo^2^)+(0.0457P)^2^+0.1051P] where P=(Fo^2^+2Fc^2^)/3'
_refine_ls_weighting_scheme calc
_refine_ls_wR_factor_gt 0.0947
_refine_ls_wR_factor_ref 0.1063
_reflns_Friedel_coverage 0
_reflns_number_gt 1055
_reflns_number_total 1335
_reflns_threshold_expression 'I > 2\s(I)'
_cod_data_source_file c9ob01238a2.cif
_cod_data_source_block shelx
_cod_depositor_comments 'Adding full bibliography for 7156939--7156942.cif.'
_cod_original_sg_symbol_H-M 'P 21/c'
_cod_database_code 7156939
_shelx_shelxl_version_number 2018/1

loop_
_symmetry_equiv_pos_as_xyz
'x, y, z'
'-x, y+1/2, -z+1/2'
'-x, -y, -z'
'x, -y-1/2, z-1/2'

loop_
_atom_site_label
_atom_site_type_symbol
_atom_site_fract_x
_atom_site_fract_y
_atom_site_fract_z
_atom_site_U_iso_or_equiv
_atom_site_adp_type
_atom_site_occupancy
_atom_site_site_symmetry_order
_atom_site_calc_flag
_atom_site_refinement_flags_posn
_atom_site_refinement_flags_adp
C1 C 0.3052(4) 0.2448(2) 0.37028(19) 0.0198(6) Uani 1 1 d . .
C2 C 0.4222(4) 0.1195(2) 0.3803(2) 0.0219(6) Uani 1 1 d . .
H2 H 0.563871 0.096342 0.436683 0.026 Uiso 1 1 calc R U
C3 C 0.1680(4) 0.0634(2) 0.3709(2) 0.0275(6) Uani 1 1 d . .
H3 H 0.122744 -0.001014 0.420433 0.033 Uiso 1 1 calc R U
C4 C 0.0527(4) 0.1885(2) 0.3595(2) 0.0284(6) Uani 1 1 d . .
H4 H -0.077993 0.216007 0.400333 0.034 Uiso 1 1 calc R U
C5 C 0.0365(4) 0.1811(2) 0.2275(2) 0.0313(6) Uani 1 1 d . .
H5 H -0.1046 0.204466 0.170892 0.038 Uiso 1 1 calc R U
C6 C 0.1525(4) 0.0558(2) 0.2388(2) 0.0289(6) Uani 1 1 d . .
H6 H 0.095544 -0.013935 0.191067 0.035 Uiso 1 1 calc R U
C7 C 0.4056(4) 0.1116(2) 0.2487(2) 0.0235(6) Uani 1 1 d . .
H7 H 0.535832 0.084094 0.207484 0.028 Uiso 1 1 calc R U
C8 C 0.2891(4) 0.2353(2) 0.23740(19) 0.0228(6) Uani 1 1 d . .
C9 C 0.3897(4) 0.3518(2) 0.43346(19) 0.0196(5) Uani 1 1 d . .
O1 O 0.2444(3) 0.42373(16) 0.46182(15) 0.0327(5) Uani 1 1 d . .
O2 O 0.6175(3) 0.36641(15) 0.45321(17) 0.0324(5) Uani 1 1 d . .
H2A H 0.648882 0.432798 0.482644 0.049 Uiso 1 1 calc R U
Cl1 Cl 0.36856(12) 0.34985(6) 0.15239(5) 0.0381(3) Uani 1 1 d . .

loop_
_atom_site_aniso_label
_atom_site_aniso_U_11
_atom_site_aniso_U_22
_atom_site_aniso_U_33
_atom_site_aniso_U_23
_atom_site_aniso_U_13
_atom_site_aniso_U_12
C1 0.0222(12) 0.0189(13) 0.0185(13) -0.0010(11) 0.0038(10) -0.0002(9)
C2 0.0264(12) 0.0180(13) 0.0213(13) 0.0000(11) 0.0041(10) -0.0013(10)
C3 0.0328(14) 0.0239(14) 0.0274(14) -0.0031(12) 0.0096(11) -0.0087(11)
C4 0.0241(12) 0.0300(15) 0.0325(15) -0.0051(13) 0.0085(11) -0.0054(11)
C5 0.0258(13) 0.0359(16) 0.0297(14) -0.0039(14) -0.0035(11) -0.0044(11)
C6 0.0364(14) 0.0251(15) 0.0251(14) -0.0073(12) 0.0040(11) -0.0110(11)
C7 0.0285(13) 0.0201(13) 0.0231(13) -0.0036(12) 0.0080(10) -0.0026(10)
C8 0.0311(13) 0.0192(13) 0.0179(12) -0.0008(11) 0.0028(10) -0.0056(10)
C9 0.0247(13) 0.0190(13) 0.0154(12) 0.0008(10) 0.0034(10) 0.0010(10)
O1 0.0312(9) 0.0272(10) 0.0386(11) -0.0113(9) 0.0018(8) 0.0076(8)
O2 0.0272(10) 0.0264(10) 0.0430(12) -0.0107(9) 0.0036(8) -0.0038(7)
Cl1 0.0611(5) 0.0268(4) 0.0269(4) 0.0051(3) 0.0083(3) -0.0069(3)

loop_
_atom_type_symbol
_atom_type_description
_atom_type_scat_dispersion_real
_atom_type_scat_dispersion_imag
_atom_type_scat_source
C C 0.0033 0.0016 'International Tables Vol C Tables 4.2.6.8 and 6.1.1.4'
H H 0 0 'International Tables Vol C Tables 4.2.6.8 and 6.1.1.4'
O O 0.0106 0.006 'International Tables Vol C Tables 4.2.6.8 and 6.1.1.4'
Cl Cl 0.1484 0.1585 'International Tables Vol C Tables 4.2.6.8 and 6.1.1.4'

loop_
_geom_angle_atom_site_label_1
_geom_angle_atom_site_label_2
_geom_angle_atom_site_label_3
_geom_angle
C9 C1 C4 127.21(19)
C9 C1 C2 127.69(19)
C4 C1 C2 90.38(18)
C9 C1 C8 122.3(2)
C4 C1 C8 88.90(16)
C2 C1 C8 88.41(17)
C7 C2 C3 89.66(17)
C7 C2 C1 90.96(17)
C3 C2 C1 89.40(16)
C4 C3 C2 90.27(18)
C4 C3 C6 90.3(2)
C2 C3 C6 90.09(17)
C1 C4 C3 89.94(17)
C1 C4 C5 90.82(17)
C3 C4 C5 89.83(19)
C8 C5 C4 89.64(17)
C8 C5 C6 89.03(18)
C4 C5 C6 90.3(2)
C7 C6 C5 90.39(18)
C7 C6 C3 89.69(17)
C5 C6 C3 89.60(19)
C8 C7 C6 89.23(17)
C8 C7 C2 89.62(17)
C6 C7 C2 90.56(17)
C5 C8 C7 91.35(19)
C5 C8 C1 90.64(17)
C7 C8 C1 91.01(17)
C5 C8 Cl1 124.79(18)
C7 C8 Cl1 125.40(17)
C1 C8 Cl1 123.45(17)
O1 C9 O2 123.7(2)
O1 C9 C1 120.3(2)
O2 C9 C1 115.9(2)

loop_
_geom_bond_atom_site_label_1
_geom_bond_atom_site_label_2
_geom_bond_distance
C1 C9 1.472(3)
C1 C4 1.557(3)
C1 C2 1.569(3)
C1 C8 1.578(3)
C2 C7 1.561(3)
C2 C3 1.566(3)
C3 C4 1.563(4)
C3 C6 1.567(3)
C4 C5 1.565(4)
C5 C8 1.550(3)
C5 C6 1.567(4)
C6 C7 1.560(3)
C7 C8 1.552(3)
C8 Cl1 1.753(2)
C9 O1 1.246(3)
C9 O2 1.289(3)
